data_4331946
loop_
_publ_author_name
'Chen, Chien-Hong'
'Lee, Gene-Hsiang'
'Liaw, Wen-Feng'

_publ_section_title
;
 Mononuclear [NiII(L)(P-(o-C6H4S)2(o-C6H4SH))]0/1-(L = Thiolate,
 Selenolate, PPh3, and Cl) Complexes with Intramolecular
 [Ni&#x00B7;&#x00B7;&#x00B7;S&#x00B7;&#x00B7;&#x00B7;H&#x00B7;&#x00B7;&#x00B7;S]/[Ni&#x00B7;&#x00B7;&#x00B7;H&#x00B7;&#x00B7;&#x00B7;S]
 Interactions Modulated by the Coordinated Ligand L:&#x00A0; Relevance to
 the [NiFe] Hydrogenases
;
_journal_issue 5
_journal_name_full 'Inorganic Chemistry'
_journal_page_first 2307
_journal_page_last 2316
_journal_paper_doi 10.1021/ic051924w
_journal_volume 45
_journal_year 2006
_chemical_formula_sum 'C60 H47 Cl N Ni P3 S3 Se'
_chemical_formula_weight 1144.20
_chemical_name_systematic
; 
 ? 
;
_space_group_IT_number 2
_symmetry_cell_setting triclinic
_symmetry_space_group_name_Hall '-P 1'
_symmetry_space_group_name_H-M 'P -1'
_atom_sites_solution_hydrogens geom
_atom_sites_solution_primary direct
_atom_sites_solution_secondary difmap
_audit_creation_method SHELXL-97
_cell_angle_alpha 86.0808(8)
_cell_angle_beta 73.0189(8)
_cell_angle_gamma 75.8094(8)
_cell_formula_units_Z 2
_cell_length_a 10.6682(4)
_cell_length_b 15.8425(6)
_cell_length_c 17.1100(6)
_cell_measurement_reflns_used 7620
_cell_measurement_temperature 150(1)
_cell_measurement_theta_max 27.48
_cell_measurement_theta_min 2.49
_cell_volume 2681.29(17)
_computing_cell_refinement 'Bruker SAINT'
_computing_data_collection 'Bruker SMART'
_computing_data_reduction 'Bruker SAINT'
_computing_molecular_graphics 'Bruker SHELXTL'
_computing_publication_material 'Bruker SHELXTL'
_computing_structure_refinement 'SHELXL-97 (Sheldrick, 1997)'
_computing_structure_solution 'SHELXS-97 (Sheldrick, 1990)'
_diffrn_ambient_temperature 150(1)
_diffrn_measured_fraction_theta_full 0.998
_diffrn_measured_fraction_theta_max 0.998
_diffrn_measurement_device_type 'BRUKER SMART ApexCCD area detector'
_diffrn_measurement_method 'omega scans'
_diffrn_radiation_monochromator graphite
_diffrn_radiation_source 'fine-focus sealed tube'
_diffrn_radiation_type MoK\a
_diffrn_radiation_wavelength 0.71073
_diffrn_reflns_av_R_equivalents 0.0253
_diffrn_reflns_av_sigmaI/netI 0.0269
_diffrn_reflns_limit_h_max 13
_diffrn_reflns_limit_h_min -13
_diffrn_reflns_limit_k_max 20
_diffrn_reflns_limit_k_min -20
_diffrn_reflns_limit_l_max 22
_diffrn_reflns_limit_l_min -22
_diffrn_reflns_number 44151
_diffrn_reflns_theta_full 27.50
_diffrn_reflns_theta_max 27.50
_diffrn_reflns_theta_min 1.24
_exptl_absorpt_coefficient_mu 1.337
_exptl_absorpt_correction_T_max 0.6169
_exptl_absorpt_correction_T_min 0.5545
_exptl_absorpt_correction_type multi-scan
_exptl_crystal_colour dark-brown
_exptl_crystal_density_diffrn 1.417
_exptl_crystal_density_meas 0
_exptl_crystal_density_method 'not measured'
_exptl_crystal_description block
_exptl_crystal_F_000 1172
_exptl_crystal_size_max 0.50
_exptl_crystal_size_mid 0.45
_exptl_crystal_size_min 0.40
_refine_diff_density_max 0.689
_refine_diff_density_min -0.368
_refine_diff_density_rms 0.070
_refine_ls_extinction_method none
_refine_ls_goodness_of_fit_ref 1.056
_refine_ls_hydrogen_treatment mixed
_refine_ls_matrix_type full
_refine_ls_number_parameters 634
_refine_ls_number_reflns 12306
_refine_ls_number_restraints 0
_refine_ls_restrained_S_all 1.056
_refine_ls_R_factor_all 0.0386
_refine_ls_R_factor_gt 0.0317
_refine_ls_shift/su_max 0.001
_refine_ls_shift/su_mean 0.000
_refine_ls_structure_factor_coef Fsqd
_refine_ls_weighting_details 'calc w=1/[\s^2^(Fo^2^)+(0.0493P)^2^+0.9385P] where P=(Fo^2^+2Fc^2^)/3'
_refine_ls_weighting_scheme calc
_refine_ls_wR_factor_gt 0.0814
_refine_ls_wR_factor_ref 0.0888
_reflns_number_gt 10639
_reflns_number_total 12306
_reflns_threshold_expression >2sigma(I)
_cod_data_source_file ic051924wsup5.cif
_cod_data_source_block ic10190
_cod_depositor_comments
;
The following automatic conversions were performed:

'_symmetry_cell_setting' value 'Triclinic' changed to 'triclinic'
according to /home/saulius/struct/CIF-dictionaries/cif_core.dic
dictionary named 'cif_core.dic' version 2.4.2 from 2011-04-26.

Automatic conversion script
Id: cif_fix_values 1891 2012-01-12 08:04:46Z andrius 
;
_cod_original_sg_symbol_H-M P-1
_cod_database_code 4331946

loop_
_symmetry_equiv_pos_as_xyz
'x, y, z'
'-x, -y, -z'

loop_
_atom_site_label
_atom_site_type_symbol
_atom_site_fract_x
_atom_site_fract_y
_atom_site_fract_z
_atom_site_U_iso_or_equiv
_atom_site_adp_type
_atom_site_occupancy
_atom_site_symmetry_multiplicity
_atom_site_calc_flag
_atom_site_refinement_flags
Ni Ni 0.32418(2) 0.694120(14) 0.250163(13) 0.02058(6) Uani 1 1 d .
Se Se 0.42331(2) 0.810491(13) 0.201461(12) 0.03015(6) Uani 1 1 d .
Cl1 Cl 0.26365(10) 1.04675(5) 0.52254(5) 0.0779(3) Uani 1 1 d .
S1 S 0.38285(5) 0.68201(3) 0.36248(3) 0.02567(10) Uani 1 1 d .
S2 S 0.31349(5) 0.66767(3) 0.12776(3) 0.02684(10) Uani 1 1 d .
S3 S 0.01536(5) 0.76809(4) 0.41943(4) 0.03769(13) Uani 1 1 d .
H3 H 0.137(2) 0.7459(16) 0.3836(15) 0.045 Uiso 1 1 d .
P1 P 0.21041(4) 0.60068(3) 0.29301(3) 0.02107(10) Uani 1 1 d .
C1 C 0.31936(17) 0.59527(12) 0.41633(11) 0.0239(4) Uani 1 1 d .
C2 C 0.3469(2) 0.56654(13) 0.49042(12) 0.0307(4) Uani 1 1 d .
H2A H 0.4039 0.5916 0.5104 0.037 Uiso 1 1 calc R
C3 C 0.2908(2) 0.50172(14) 0.53411(13) 0.0353(5) Uani 1 1 d .
H3A H 0.3115 0.4817 0.5835 0.042 Uiso 1 1 calc R
C4 C 0.2047(2) 0.46521(14) 0.50730(13) 0.0347(5) Uani 1 1 d .
H4A H 0.1654 0.4216 0.5387 0.042 Uiso 1 1 calc R
C5 C 0.1768(2) 0.49305(13) 0.43442(12) 0.0298(4) Uani 1 1 d .
H5A H 0.1172 0.4691 0.4159 0.036 Uiso 1 1 calc R
C6 C 0.23626(17) 0.55632(12) 0.38834(11) 0.0232(4) Uani 1 1 d .
C7 C 0.30028(18) 0.55775(13) 0.13568(12) 0.0268(4) Uani 1 1 d .
C8 C 0.3326(2) 0.50537(15) 0.06691(13) 0.0367(5) Uani 1 1 d .
H8A H 0.3539 0.5299 0.0138 0.044 Uiso 1 1 calc R
C9 C 0.3335(3) 0.41776(16) 0.07597(15) 0.0451(6) Uani 1 1 d .
H9A H 0.3570 0.3825 0.0287 0.054 Uiso 1 1 calc R
C10 C 0.3006(3) 0.38044(15) 0.15275(15) 0.0438(5) Uani 1 1 d .
H10A H 0.3041 0.3199 0.1580 0.053 Uiso 1 1 calc R
C11 C 0.2627(2) 0.43223(14) 0.22185(14) 0.0351(5) Uani 1 1 d .
H11A H 0.2372 0.4077 0.2747 0.042 Uiso 1 1 calc R
C12 C 0.26210(18) 0.52016(13) 0.21327(12) 0.0269(4) Uani 1 1 d .
C13 C -0.04792(18) 0.70944(13) 0.36201(12) 0.0271(4) Uani 1 1 d .
C14 C -0.18697(19) 0.73709(14) 0.37165(13) 0.0348(5) Uani 1 1 d .
H14A H -0.2378 0.7870 0.4041 0.042 Uiso 1 1 calc R
C15 C -0.2509(2) 0.69294(16) 0.33474(13) 0.0377(5) Uani 1 1 d .
H15A H -0.3453 0.7122 0.3422 0.045 Uiso 1 1 calc R
C16 C -0.1782(2) 0.62135(17) 0.28725(12) 0.0380(5) Uani 1 1 d .
H16A H -0.2227 0.5902 0.2629 0.046 Uiso 1 1 calc R
C17 C -0.0396(2) 0.59405(15) 0.27455(12) 0.0322(4) Uani 1 1 d .
H17A H 0.0101 0.5453 0.2402 0.039 Uiso 1 1 calc R
C18 C 0.02771(18) 0.63744(13) 0.31172(11) 0.0249(4) Uani 1 1 d .
C19 C 0.3786(2) 0.88159(12) 0.29639(12) 0.0295(4) Uani 1 1 d .
C20 C 0.2439(2) 0.91634(15) 0.33795(14) 0.0405(5) Uani 1 1 d .
H20A H 0.1750 0.9049 0.3184 0.049 Uiso 1 1 calc R
C21 C 0.2086(3) 0.96713(16) 0.40705(15) 0.0471(6) Uani 1 1 d .
H21A H 0.1165 0.9898 0.4354 0.057 Uiso 1 1 calc R
C22 C 0.3089(3) 0.98418(15) 0.43387(14) 0.0458(6) Uani 1 1 d .
C23 C 0.4428(3) 0.95268(16) 0.39395(16) 0.0485(6) Uani 1 1 d .
H23A H 0.5108 0.9664 0.4129 0.058 Uiso 1 1 calc R
C24 C 0.4777(2) 0.89953(15) 0.32427(14) 0.0385(5) Uani 1 1 d .
H24A H 0.5699 0.8761 0.2966 0.046 Uiso 1 1 calc R
P2 P 0.73374(5) 0.15594(3) 0.19370(3) 0.02359(10) Uani 1 1 d .
P3 P 0.89806(4) 0.28737(3) 0.13745(3) 0.02187(10) Uani 1 1 d .
N1 N 0.78440(16) 0.23641(10) 0.14856(10) 0.0276(3) Uani 1 1 d .
C25 C 0.61732(19) 0.13339(12) 0.14497(11) 0.0252(4) Uani 1 1 d .
C26 C 0.5970(2) 0.18038(14) 0.07723(13) 0.0337(4) Uani 1 1 d .
H26A H 0.6396 0.2270 0.0586 0.040 Uiso 1 1 calc R
C27 C 0.5139(2) 0.15918(16) 0.03632(14) 0.0414(5) Uani 1 1 d .
H27A H 0.5002 0.1912 -0.0107 0.050 Uiso 1 1 calc R
C28 C 0.4512(2) 0.09198(14) 0.06365(14) 0.0363(5) Uani 1 1 d .
H28A H 0.3950 0.0775 0.0352 0.044 Uiso 1 1 calc R
C29 C 0.4697(3) 0.04589(15) 0.13182(16) 0.0462(6) Uani 1 1 d .
H29A H 0.4252 0.0002 0.1511 0.055 Uiso 1 1 calc R
C30 C 0.5533(3) 0.06589(15) 0.17250(15) 0.0437(6) Uani 1 1 d .
H30A H 0.5670 0.0335 0.2193 0.052 Uiso 1 1 calc R
C31 C 0.6488(2) 0.17815(14) 0.30019(12) 0.0320(4) Uani 1 1 d .
C32 C 0.5100(3) 0.2092(2) 0.32616(16) 0.0544(7) Uani 1 1 d .
H32A H 0.4579 0.2110 0.2892 0.065 Uiso 1 1 calc R
C33 C 0.4470(3) 0.2376(3) 0.40633(18) 0.0740(10) Uani 1 1 d .
H33A H 0.3517 0.2583 0.4244 0.089 Uiso 1 1 calc R
C34 C 0.5226(3) 0.2357(2) 0.45935(16) 0.0639(8) Uani 1 1 d .
H34A H 0.4791 0.2556 0.5140 0.077 Uiso 1 1 calc R
C35 C 0.6600(3) 0.20539(17) 0.43440(14) 0.0474(6) Uani 1 1 d .
H35A H 0.7113 0.2041 0.4717 0.057 Uiso 1 1 calc R
C36 C 0.7242(2) 0.17664(15) 0.35468(13) 0.0374(5) Uani 1 1 d .
H36A H 0.8194 0.1559 0.3372 0.045 Uiso 1 1 calc R
C37 C 0.8671(2) 0.05890(13) 0.18358(13) 0.0317(4) Uani 1 1 d .
C38 C 0.8666(3) -0.00406(15) 0.24454(16) 0.0480(6) Uani 1 1 d .
H38A H 0.7950 0.0032 0.2938 0.058 Uiso 1 1 calc R
C39 C 0.9728(4) -0.07766(17) 0.2319(2) 0.0663(9) Uani 1 1 d .
H39A H 0.9737 -0.1211 0.2731 0.080 Uiso 1 1 calc R
C40 C 1.0763(3) -0.08820(17) 0.1607(2) 0.0681(10) Uani 1 1 d .
H40A H 1.1492 -0.1382 0.1535 0.082 Uiso 1 1 calc R
C41 C 1.0757(3) -0.02664(17) 0.0991(2) 0.0561(7) Uani 1 1 d .
H41A H 1.1467 -0.0347 0.0495 0.067 Uiso 1 1 calc R
C42 C 0.9699(2) 0.04694(14) 0.11079(15) 0.0397(5) Uani 1 1 d .
H42A H 0.9680 0.0893 0.0688 0.048 Uiso 1 1 calc R
C43 C 0.98377(18) 0.26673(13) 0.21584(11) 0.0269(4) Uani 1 1 d .
C44 C 1.0768(2) 0.18794(14) 0.21791(13) 0.0334(4) Uani 1 1 d .
H44A H 1.1027 0.1472 0.1745 0.040 Uiso 1 1 calc R
C45 C 1.1314(2) 0.16894(17) 0.28306(14) 0.0436(5) Uani 1 1 d .
H45A H 1.1961 0.1158 0.2836 0.052 Uiso 1 1 calc R
C46 C 1.0918(2) 0.22719(19) 0.34723(15) 0.0484(6) Uani 1 1 d .
H46A H 1.1282 0.2135 0.3923 0.058 Uiso 1 1 calc R
C47 C 0.9992(3) 0.30528(18) 0.34608(14) 0.0462(6) Uani 1 1 d .
H47A H 0.9722 0.3450 0.3904 0.055 Uiso 1 1 calc R
C48 C 0.9458(2) 0.32578(15) 0.28038(13) 0.0349(5) Uani 1 1 d .
H48A H 0.8834 0.3799 0.2793 0.042 Uiso 1 1 calc R
C49 C 1.01645(17) 0.26325(11) 0.03813(11) 0.0227(4) Uani 1 1 d .
C50 C 1.15569(19) 0.23891(13) 0.02290(12) 0.0298(4) Uani 1 1 d .
H50A H 1.1955 0.2371 0.0661 0.036 Uiso 1 1 calc R
C51 C 1.2358(2) 0.21736(15) -0.05618(13) 0.0362(5) Uani 1 1 d .
H51A H 1.3309 0.1990 -0.0667 0.043 Uiso 1 1 calc R
C52 C 1.1793(2) 0.22219(14) -0.11947(12) 0.0348(5) Uani 1 1 d .
H52A H 1.2354 0.2067 -0.1732 0.042 Uiso 1 1 calc R
C53 C 1.0411(2) 0.24956(14) -0.10514(12) 0.0329(4) Uani 1 1 d .
H53A H 1.0023 0.2549 -0.1492 0.040 Uiso 1 1 calc R
C54 C 0.95981(19) 0.26916(13) -0.02643(12) 0.0286(4) Uani 1 1 d .
H54A H 0.8647 0.2868 -0.0162 0.034 Uiso 1 1 calc R
C55 C 0.82015(18) 0.40121(12) 0.13766(11) 0.0245(4) Uani 1 1 d .
C56 C 0.8969(2) 0.46061(13) 0.10198(12) 0.0319(4) Uani 1 1 d .
H56A H 0.9918 0.4413 0.0795 0.038 Uiso 1 1 calc R
C57 C 0.8347(2) 0.54808(13) 0.09932(13) 0.0364(5) Uani 1 1 d .
H57A H 0.8864 0.5888 0.0743 0.044 Uiso 1 1 calc R
C58 C 0.6966(2) 0.57587(13) 0.13332(13) 0.0349(5) Uani 1 1 d .
H58A H 0.6538 0.6358 0.1314 0.042 Uiso 1 1 calc R
C59 C 0.6215(2) 0.51777(14) 0.16965(15) 0.0372(5) Uani 1 1 d .
H59A H 0.5271 0.5378 0.1937 0.045 Uiso 1 1 calc R
C60 C 0.68193(19) 0.42996(13) 0.17164(13) 0.0322(4) Uani 1 1 d .
H60A H 0.6291 0.3897 0.1961 0.039 Uiso 1 1 calc R

loop_
_atom_site_aniso_label
_atom_site_aniso_U_11
_atom_site_aniso_U_22
_atom_site_aniso_U_33
_atom_site_aniso_U_23
_atom_site_aniso_U_13
_atom_site_aniso_U_12
Ni 0.01879(11) 0.02380(12) 0.01848(12) 0.00136(9) -0.00399(9) -0.00573(9)
Se 0.03483(11) 0.02898(11) 0.02325(10) 0.00053(8) 0.00160(8) -0.01333(8)
Cl1 0.1110(7) 0.0592(4) 0.0533(4) -0.0302(4) -0.0193(4) 0.0020(4)
S1 0.0265(2) 0.0306(2) 0.0244(2) 0.00417(18) -0.01020(18) -0.01256(18)
S2 0.0275(2) 0.0325(2) 0.0203(2) 0.00225(18) -0.00756(18) -0.00627(18)
S3 0.0270(2) 0.0416(3) 0.0403(3) -0.0129(2) -0.0033(2) -0.0046(2)
P1 0.0191(2) 0.0263(2) 0.0183(2) 0.00066(17) -0.00458(17) -0.00717(17)
C1 0.0209(8) 0.0258(9) 0.0240(9) 0.0037(7) -0.0059(7) -0.0052(7)
C2 0.0299(10) 0.0370(11) 0.0290(10) 0.0045(8) -0.0150(8) -0.0080(8)
C3 0.0370(11) 0.0417(12) 0.0281(11) 0.0122(9) -0.0142(9) -0.0082(9)
C4 0.0346(10) 0.0339(11) 0.0344(11) 0.0121(9) -0.0081(9) -0.0110(8)
C5 0.0284(9) 0.0314(10) 0.0306(10) 0.0042(8) -0.0088(8) -0.0097(8)
C6 0.0211(8) 0.0254(9) 0.0217(9) 0.0021(7) -0.0057(7) -0.0039(7)
C7 0.0225(8) 0.0334(10) 0.0253(9) -0.0029(8) -0.0082(7) -0.0055(7)
C8 0.0389(11) 0.0458(12) 0.0250(10) -0.0069(9) -0.0082(9) -0.0087(9)
C9 0.0530(14) 0.0460(13) 0.0373(13) -0.0173(10) -0.0120(11) -0.0099(11)
C10 0.0543(14) 0.0345(11) 0.0450(14) -0.0088(10) -0.0133(11) -0.0133(10)
C11 0.0388(11) 0.0349(11) 0.0337(11) -0.0025(9) -0.0077(9) -0.0147(9)
C12 0.0234(9) 0.0335(10) 0.0243(9) -0.0039(8) -0.0055(7) -0.0084(7)
C13 0.0233(9) 0.0327(10) 0.0249(9) 0.0072(8) -0.0064(7) -0.0084(7)
C14 0.0224(9) 0.0386(11) 0.0369(11) 0.0086(9) -0.0026(8) -0.0046(8)
C15 0.0218(9) 0.0565(14) 0.0338(11) 0.0181(10) -0.0085(8) -0.0117(9)
C16 0.0321(10) 0.0673(15) 0.0234(10) 0.0106(10) -0.0131(8) -0.0245(10)
C17 0.0282(10) 0.0492(12) 0.0225(10) 0.0023(8) -0.0082(8) -0.0147(9)
C18 0.0208(8) 0.0357(10) 0.0189(9) 0.0072(7) -0.0054(7) -0.0098(7)
C19 0.0376(10) 0.0214(9) 0.0257(10) 0.0032(7) -0.0030(8) -0.0082(8)
C20 0.0394(12) 0.0399(12) 0.0379(12) -0.0036(10) -0.0054(10) -0.0069(10)
C21 0.0467(13) 0.0404(13) 0.0395(13) -0.0054(10) -0.0001(11) 0.0036(10)
C22 0.0675(16) 0.0294(11) 0.0336(12) -0.0057(9) -0.0121(11) -0.0003(11)
C23 0.0620(16) 0.0440(13) 0.0453(14) -0.0059(11) -0.0205(12) -0.0150(12)
C24 0.0350(11) 0.0393(12) 0.0380(12) 0.0068(9) -0.0076(9) -0.0080(9)
P2 0.0284(2) 0.0230(2) 0.0195(2) 0.00184(17) -0.00685(18) -0.00670(18)
P3 0.0203(2) 0.0231(2) 0.0206(2) 0.00098(17) -0.00501(17) -0.00351(17)
N1 0.0273(8) 0.0281(8) 0.0280(8) 0.0057(7) -0.0089(7) -0.0080(6)
C25 0.0286(9) 0.0241(9) 0.0228(9) -0.0011(7) -0.0073(7) -0.0060(7)
C26 0.0347(10) 0.0391(11) 0.0306(11) 0.0098(9) -0.0126(9) -0.0135(9)
C27 0.0426(12) 0.0525(14) 0.0359(12) 0.0119(10) -0.0208(10) -0.0155(11)
C28 0.0364(11) 0.0354(11) 0.0420(12) -0.0063(9) -0.0194(10) -0.0056(9)
C29 0.0609(15) 0.0338(12) 0.0587(16) 0.0090(11) -0.0304(13) -0.0246(11)
C30 0.0638(15) 0.0381(12) 0.0447(13) 0.0186(10) -0.0310(12) -0.0269(11)
C31 0.0412(11) 0.0357(11) 0.0206(9) 0.0006(8) -0.0045(8) -0.0172(9)
C32 0.0410(13) 0.087(2) 0.0343(13) -0.0156(13) -0.0018(10) -0.0205(13)
C33 0.0450(15) 0.127(3) 0.0433(16) -0.0311(18) 0.0078(12) -0.0246(17)
C34 0.0677(18) 0.095(2) 0.0295(13) -0.0203(14) 0.0057(12) -0.0378(17)
C35 0.0674(16) 0.0576(15) 0.0250(11) -0.0009(10) -0.0109(11) -0.0317(13)
C36 0.0474(12) 0.0421(12) 0.0267(10) 0.0030(9) -0.0101(9) -0.0189(10)
C37 0.0413(11) 0.0243(9) 0.0339(11) -0.0011(8) -0.0215(9) -0.0027(8)
C38 0.0741(17) 0.0308(11) 0.0492(14) 0.0074(10) -0.0366(13) -0.0099(11)
C39 0.098(2) 0.0330(13) 0.085(2) 0.0096(14) -0.065(2) -0.0037(14)
C40 0.0695(19) 0.0344(13) 0.114(3) -0.0192(16) -0.064(2) 0.0142(13)
C41 0.0447(14) 0.0426(14) 0.080(2) -0.0260(14) -0.0254(14) 0.0071(11)
C42 0.0409(12) 0.0315(11) 0.0458(13) -0.0093(9) -0.0171(10) 0.0014(9)
C43 0.0247(9) 0.0344(10) 0.0217(9) 0.0028(8) -0.0065(7) -0.0082(8)
C44 0.0307(10) 0.0410(11) 0.0270(10) 0.0022(9) -0.0097(8) -0.0044(9)
C45 0.0366(11) 0.0552(14) 0.0363(12) 0.0100(11) -0.0157(10) -0.0021(10)
C46 0.0438(13) 0.0747(18) 0.0306(12) 0.0048(11) -0.0188(10) -0.0124(12)
C47 0.0493(14) 0.0644(16) 0.0283(11) -0.0073(11) -0.0139(10) -0.0145(12)
C48 0.0341(10) 0.0426(12) 0.0282(10) -0.0039(9) -0.0084(8) -0.0090(9)
C49 0.0227(8) 0.0228(8) 0.0207(9) 0.0012(7) -0.0048(7) -0.0038(7)
C50 0.0230(9) 0.0378(11) 0.0258(10) 0.0048(8) -0.0071(8) -0.0029(8)
C51 0.0243(9) 0.0433(12) 0.0306(11) 0.0053(9) -0.0014(8) 0.0022(8)
C52 0.0380(11) 0.0349(11) 0.0227(10) 0.0010(8) -0.0004(8) -0.0024(9)
C53 0.0407(11) 0.0370(11) 0.0243(10) 0.0028(8) -0.0125(8) -0.0118(9)
C54 0.0263(9) 0.0325(10) 0.0273(10) 0.0017(8) -0.0090(8) -0.0064(8)
C55 0.0256(9) 0.0241(9) 0.0230(9) -0.0007(7) -0.0071(7) -0.0041(7)
C56 0.0310(10) 0.0294(10) 0.0296(10) -0.0043(8) 0.0005(8) -0.0067(8)
C57 0.0474(12) 0.0256(10) 0.0311(11) -0.0019(8) -0.0016(9) -0.0104(9)
C58 0.0451(12) 0.0253(10) 0.0349(11) -0.0043(8) -0.0182(9) 0.0001(8)
C59 0.0270(10) 0.0340(11) 0.0508(14) -0.0079(10) -0.0164(9) 0.0009(8)
C60 0.0243(9) 0.0299(10) 0.0420(12) -0.0013(9) -0.0092(8) -0.0054(8)

loop_
_atom_type_symbol
_atom_type_description
_atom_type_scat_dispersion_real
_atom_type_scat_dispersion_imag
_atom_type_scat_source
C C 0.0033 0.0016 'International Tables Vol C Tables 4.2.6.8 and 6.1.1.4'
H H 0.0000 0.0000 'International Tables Vol C Tables 4.2.6.8 and 6.1.1.4'
N N 0.0061 0.0033 'International Tables Vol C Tables 4.2.6.8 and 6.1.1.4'
P P 0.1023 0.0942 'International Tables Vol C Tables 4.2.6.8 and 6.1.1.4'
S S 0.1246 0.1234 'International Tables Vol C Tables 4.2.6.8 and 6.1.1.4'
Cl Cl 0.1484 0.1585 'International Tables Vol C Tables 4.2.6.8 and 6.1.1.4'
Ni Ni 0.3393 1.1124 'International Tables Vol C Tables 4.2.6.8 and 6.1.1.4'
Se Se -0.0929 2.2259 'International Tables Vol C Tables 4.2.6.8 and 6.1.1.4'

loop_
_geom_angle_atom_site_label_1
_geom_angle_atom_site_label_2
_geom_angle_atom_site_label_3
_geom_angle
P1 Ni S1 89.851(19)
P1 Ni S2 86.304(19)
S1 Ni S2 161.90(2)
P1 Ni Se 172.274(17)
S1 Ni Se 94.141(15)
S2 Ni Se 91.866(16)
P1 Ni H3 69.1(6)
S1 Ni H3 62.6(5)
S2 Ni H3 131.3(5)
Se Ni H3 106.9(6)
C19 Se Ni 103.64(6)
C1 S1 Ni 105.55(6)
C7 S2 Ni 102.59(6)
H3 S3 C13 100.0(11)
C6 P1 C12 113.28(9)
C6 P1 C18 105.91(8)
C12 P1 C18 104.42(9)
C6 P1 Ni 109.95(6)
C12 P1 Ni 106.48(6)
C18 P1 Ni 116.89(6)
C6 C1 C2 118.61(17)
C6 C1 S1 121.02(14)
C2 C1 S1 120.32(15)
C3 C2 C1 119.75(19)
C2 C3 C4 121.37(19)
C5 C4 C3 119.36(19)
C4 C5 C6 119.87(19)
C5 C6 C1 120.96(17)
C5 C6 P1 125.85(15)
C1 C6 P1 113.11(13)
C8 C7 C12 118.27(19)
C8 C7 S2 122.02(16)
C12 C7 S2 119.65(14)
C9 C8 C7 120.1(2)
C8 C9 C10 121.2(2)
C9 C10 C11 119.5(2)
C10 C11 C12 119.6(2)
C11 C12 C7 121.21(18)
C11 C12 P1 127.62(16)
C7 C12 P1 111.13(14)
C14 C13 C18 119.31(19)
C14 C13 S3 115.17(16)
C18 C13 S3 125.47(14)
C15 C14 C13 121.0(2)
C16 C15 C14 119.92(19)
C15 C16 C17 120.3(2)
C16 C17 C18 120.9(2)
C17 C18 C13 118.47(17)
C17 C18 P1 119.90(15)
C13 C18 P1 121.63(14)
C24 C19 C20 119.1(2)
C24 C19 Se 120.96(16)
C20 C19 Se 119.98(17)
C21 C20 C19 121.3(2)
C22 C21 C20 118.7(2)
C21 C22 C23 121.9(2)
C21 C22 Cl1 118.5(2)
C23 C22 Cl1 119.5(2)
C22 C23 C24 118.8(2)
C19 C24 C23 120.2(2)
N1 P2 C25 106.94(9)
N1 P2 C31 111.86(9)
C25 P2 C31 109.01(9)
N1 P2 C37 112.84(9)
C25 P2 C37 106.57(9)
C31 P2 C37 109.39(10)
N1 P3 C55 107.39(9)
N1 P3 C49 109.00(9)
C55 P3 C49 106.32(8)
N1 P3 C43 114.45(9)
C55 P3 C43 108.66(9)
C49 P3 C43 110.65(8)
P2 N1 P3 142.07(11)
C26 C25 C30 119.83(19)
C26 C25 P2 119.58(15)
C30 C25 P2 120.50(15)
C25 C26 C27 119.6(2)
C28 C27 C26 120.3(2)
C29 C28 C27 120.2(2)
C28 C29 C30 120.0(2)
C29 C30 C25 120.1(2)
C32 C31 C36 119.5(2)
C32 C31 P2 120.21(17)
C36 C31 P2 119.60(17)
C31 C32 C33 119.9(2)
C34 C33 C32 119.9(3)
C35 C34 C33 120.8(2)
C34 C35 C36 119.9(2)
C35 C36 C31 120.0(2)
C42 C37 C38 120.4(2)
C42 C37 P2 117.40(16)
C38 C37 P2 122.20(19)
C39 C38 C37 118.8(3)
C40 C39 C38 120.7(3)
C39 C40 C41 120.7(2)
C40 C41 C42 119.2(3)
C37 C42 C41 120.2(2)
C44 C43 C48 119.31(18)
C44 C43 P3 120.72(15)
C48 C43 P3 119.58(15)
C45 C44 C43 120.3(2)
C46 C45 C44 120.1(2)
C45 C46 C47 120.2(2)
C46 C47 C48 120.2(2)
C47 C48 C43 119.9(2)
C50 C49 C54 119.74(17)
C50 C49 P3 124.84(14)
C54 C49 P3 115.41(14)
C51 C50 C49 119.15(19)
C52 C51 C50 120.82(19)
C51 C52 C53 120.24(19)
C54 C53 C52 119.58(19)
C53 C54 C49 120.40(18)
C60 C55 C56 119.89(18)
C60 C55 P3 119.75(15)
C56 C55 P3 120.34(14)
C57 C56 C55 119.84(18)
C58 C57 C56 119.67(19)
C59 C58 C57 120.53(19)
C58 C59 C60 120.45(19)
C59 C60 C55 119.60(19)

loop_
_geom_bond_atom_site_label_1
_geom_bond_atom_site_label_2
_geom_bond_distance
Ni P1 2.1012(5)
Ni S1 2.1714(5)
Ni S2 2.2040(5)
Ni Se 2.3330(3)
Ni H3 2.58(2)
Se C19 1.915(2)
Cl1 C22 1.750(2)
S1 C1 1.7648(18)
S2 C7 1.774(2)
S3 H3 1.24(2)
S3 C13 1.762(2)
P1 C6 1.8005(18)
P1 C12 1.8017(19)
P1 C18 1.8289(18)
C1 C6 1.397(3)
C1 C2 1.405(3)
C2 C3 1.381(3)
C3 C4 1.390(3)
C4 C5 1.384(3)
C5 C6 1.393(3)
C7 C8 1.396(3)
C7 C12 1.406(3)
C8 C9 1.384(3)
C9 C10 1.387(3)
C10 C11 1.387(3)
C11 C12 1.390(3)
C13 C14 1.403(3)
C13 C18 1.404(3)
C14 C15 1.378(3)
C15 C16 1.369(3)
C16 C17 1.390(3)
C17 C18 1.401(3)
C19 C24 1.373(3)
C19 C20 1.394(3)
C20 C21 1.382(3)
C21 C22 1.369(4)
C22 C23 1.372(4)
C23 C24 1.412(3)
P2 N1 1.5727(16)
P2 C25 1.7968(19)
P2 C31 1.798(2)
P2 C37 1.799(2)
P3 N1 1.5756(16)
P3 C55 1.7910(19)
P3 C49 1.7966(18)
P3 C43 1.8032(19)
C25 C26 1.376(3)
C25 C30 1.391(3)
C26 C27 1.389(3)
C27 C28 1.378(3)
C28 C29 1.371(3)
C29 C30 1.382(3)
C31 C32 1.386(3)
C31 C36 1.393(3)
C32 C33 1.391(4)
C33 C34 1.373(4)
C34 C35 1.371(4)
C35 C36 1.387(3)
C37 C42 1.387(3)
C37 C38 1.393(3)
C38 C39 1.391(4)
C39 C40 1.373(5)
C40 C41 1.387(5)
C41 C42 1.388(3)
C43 C44 1.397(3)
C43 C48 1.397(3)
C44 C45 1.386(3)
C45 C46 1.383(4)
C46 C47 1.384(4)
C47 C48 1.389(3)
C49 C50 1.389(2)
C49 C54 1.394(3)
C50 C51 1.386(3)
C51 C52 1.375(3)
C52 C53 1.383(3)
C53 C54 1.380(3)
C55 C60 1.388(3)
C55 C56 1.392(3)
C56 C57 1.386(3)
C57 C58 1.385(3)
C58 C59 1.367(3)
C59 C60 1.385(3)
